data_4509862
loop_
_publ_author_name
'Minkov, Vasily S.'
'Beloborodova, Alina A.'
'Drebushchak, Valeri A.'
'Boldyreva, Elena V.'

_publ_section_title
;
 Furosemide Solvates: Can They Serve As Precursors to Different Polymorphs
 of Furosemide?
;
_journal_issue 2
_journal_name_full 'Crystal Growth &amp; Design'
_journal_page_first 513
_journal_paper_doi 10.1021/cg401257w
_journal_volume 14
_journal_year 2014
_chemical_formula_moiety 'C12 H11 Cl1 N2 O5 S1, C3 H7 N1 O1'
_chemical_formula_sum 'C15 H18 Cl N3 O6 S'
_chemical_formula_weight 403.84
_chemical_name_common 'furosemide N,N-dimethylformamide solvate'
_chemical_name_systematic
; 
 ? 
;
_space_group_IT_number 14
_symmetry_cell_setting monoclinic
_symmetry_space_group_name_Hall '-P 2ybc'
_symmetry_space_group_name_H-M 'P 1 21/c 1'
_atom_sites_solution_hydrogens geom
_atom_sites_solution_primary direct
_atom_sites_solution_secondary difmap
_audit_creation_method SHELXL-97
_cell_angle_alpha 90.00
_cell_angle_beta 99.520(3)
_cell_angle_gamma 90.00
_cell_formula_units_Z 8
_cell_length_a 12.1430(5)
_cell_length_b 12.4050(4)
_cell_length_c 24.3562(11)
_cell_measurement_reflns_used 30591
_cell_measurement_temperature 150
_cell_measurement_theta_max 29.56
_cell_measurement_theta_min 1.70
_cell_volume 3618.3(3)
_computing_structure_refinement 'SHELXL-97 (Sheldrick, 1997)'
_computing_structure_solution 'SHELXS-97 (Sheldrick, 1990)'
_diffrn_ambient_temperature 150
_diffrn_detector_area_resol_mean 6.67
_diffrn_measured_fraction_theta_full 1.000
_diffrn_measured_fraction_theta_max 1.000
_diffrn_measurement_device_type 'STOE IPDS 2'
_diffrn_measurement_method 'rotation method'
_diffrn_radiation_monochromator 'plane graphite'
_diffrn_radiation_source 'fine-focus sealed tube'
_diffrn_radiation_type MoK\a
_diffrn_radiation_wavelength 0.71073
_diffrn_reflns_av_R_equivalents 0.0506
_diffrn_reflns_av_sigmaI/netI 0.0497
_diffrn_reflns_limit_h_max 14
_diffrn_reflns_limit_h_min -15
_diffrn_reflns_limit_k_max 15
_diffrn_reflns_limit_k_min -15
_diffrn_reflns_limit_l_max 31
_diffrn_reflns_limit_l_min -31
_diffrn_reflns_number 28595
_diffrn_reflns_theta_full 27.10
_diffrn_reflns_theta_max 27.10
_diffrn_reflns_theta_min 1.70
_exptl_absorpt_coefficient_mu 0.364
_exptl_absorpt_correction_T_max 0.943
_exptl_absorpt_correction_T_min 0.922
_exptl_absorpt_correction_type numerical
_exptl_absorpt_process_details 'X-SHAPE; Stoe & Cie, 2003'
_exptl_crystal_colour colorless
_exptl_crystal_density_diffrn 1.483
_exptl_crystal_density_method 'not measured'
_exptl_crystal_description needle
_exptl_crystal_F_000 1680
_exptl_crystal_size_max 0.52
_exptl_crystal_size_mid 0.18
_exptl_crystal_size_min 0.16
_refine_diff_density_max 0.320
_refine_diff_density_min -0.397
_refine_diff_density_rms 0.048
_refine_ls_extinction_method none
_refine_ls_goodness_of_fit_ref 0.969
_refine_ls_hydrogen_treatment refxyz
_refine_ls_matrix_type full
_refine_ls_number_parameters 578
_refine_ls_number_reflns 7988
_refine_ls_number_restraints 0
_refine_ls_restrained_S_all 0.969
_refine_ls_R_factor_all 0.0763
_refine_ls_R_factor_gt 0.0429
_refine_ls_shift/su_max 0.001
_refine_ls_shift/su_mean 0.000
_refine_ls_structure_factor_coef Fsqd
_refine_ls_weighting_details 'calc w=1/[\s^2^(Fo^2^)+(0.0447P)^2^+0.0000P] where P=(Fo^2^+2Fc^2^)/3'
_refine_ls_weighting_scheme calc
_refine_ls_wR_factor_gt 0.0819
_refine_ls_wR_factor_ref 0.0915
_reflns_number_gt 5577
_reflns_number_total 7988
_reflns_threshold_expression >2sigma(I)
_cod_data_source_file cg401257w_si_003.cif
_cod_data_source_block III
_cod_original_sg_symbol_H-M 'P 21/c'
_cod_original_formula_sum 'C15 H18 Cl1 N3 O6 S1'
_cod_database_code 4509862

loop_
_symmetry_equiv_pos_as_xyz
'x, y, z'
'-x, y+1/2, -z+1/2'
'-x, -y, -z'
'x, -y-1/2, z-1/2'

loop_
_atom_site_label
_atom_site_type_symbol
_atom_site_fract_x
_atom_site_fract_y
_atom_site_fract_z
_atom_site_U_iso_or_equiv
_atom_site_adp_type
_atom_site_occupancy
_atom_site_symmetry_multiplicity
_atom_site_calc_flag
Cl1B Cl 0.63713(5) 0.77207(5) 0.05762(2) 0.03319(13) Uani 1 1 d
S1B S 0.88579(5) 0.83200(4) 0.12883(2) 0.02825(13) Uani 1 1 d
O2B O 0.92480(13) 0.32496(13) 0.15206(7) 0.0351(4) Uani 1 1 d
O5B O 0.88146(13) 0.88524(13) 0.07627(6) 0.0342(4) Uani 1 1 d
O1B O 1.04547(13) 0.45661(14) 0.18199(7) 0.0351(4) Uani 1 1 d
H1B H 1.083(2) 0.402(2) 0.1967(11) 0.042 Uiso 1 1 d
O3B O 0.70165(14) 0.16111(13) 0.03781(7) 0.0361(4) Uani 1 1 d
O4B O 0.99097(14) 0.82174(13) 0.16527(7) 0.0379(4) Uani 1 1 d
C3B C 0.70049(19) 0.56754(19) 0.07231(9) 0.0273(5) Uani 1 1 d
H5B H 0.633(2) 0.552(2) 0.0506(10) 0.033 Uiso 1 1 d
N1B N 0.73950(16) 0.37784(16) 0.08219(8) 0.0296(4) Uani 1 1 d
H2B H 0.786(2) 0.330(2) 0.0973(10) 0.036 Uiso 1 1 d
C5B C 0.83560(18) 0.69883(18) 0.11625(9) 0.0275(5) Uani 1 1 d
C4B C 0.73134(18) 0.67237(18) 0.08379(8) 0.0269(4) Uani 1 1 d
C6B C 0.90397(18) 0.61495(18) 0.13737(9) 0.0270(5) Uani 1 1 d
H6B H 0.975(2) 0.6313(19) 0.1598(10) 0.032 Uiso 1 1 d
N2B N 0.80491(18) 0.89818(17) 0.16231(9) 0.0342(5) Uani 1 1 d
H3B H 0.800(2) 0.876(2) 0.1956(12) 0.041 Uiso 1 1 d
H4B H 0.747(2) 0.920(2) 0.1448(11) 0.041 Uiso 1 1 d
C2B C 0.77035(18) 0.48112(17) 0.09376(8) 0.0256(4) Uani 1 1 d
C12B C 0.61958(18) 0.22665(19) 0.05195(8) 0.0286(5) Uani 1 1 d
C1B C 0.87464(17) 0.50680(18) 0.12764(8) 0.0265(5) Uani 1 1 d
C8B C 0.6365(2) 0.34456(19) 0.04656(10) 0.0305(5) Uani 1 1 d
H7B H 0.574(2) 0.383(2) 0.0586(10) 0.037 Uiso 1 1 d
H8B H 0.636(2) 0.366(2) 0.0069(10) 0.037 Uiso 1 1 d
C11B C 0.5383(2) 0.1667(2) 0.06734(10) 0.0336(5) Uani 1 1 d
H11B H 0.475(2) 0.192(2) 0.0781(10) 0.040 Uiso 1 1 d
C10B C 0.5694(2) 0.0569(2) 0.06235(10) 0.0369(5) Uani 1 1 d
H10B H 0.528(2) -0.006(2) 0.0695(11) 0.044 Uiso 1 1 d
C7B C 0.94937(18) 0.42090(18) 0.15428(9) 0.0274(5) Uani 1 1 d
C9B C 0.6670(2) 0.0570(2) 0.04483(11) 0.0385(6) Uani 1 1 d
H9B H 0.714(2) 0.003(2) 0.0350(11) 0.046 Uiso 1 1 d
Cl1A Cl 0.14252(5) 0.54526(5) 0.04861(2) 0.03483(14) Uani 1 1 d
S1A S 0.39083(5) 0.48466(4) 0.11922(2) 0.02762(13) Uani 1 1 d
O2A O 0.41744(13) 0.98774(13) 0.16088(7) 0.0334(4) Uani 1 1 d
O1A O 0.53617(13) 0.85518(14) 0.19155(7) 0.0341(4) Uani 1 1 d
H1A H 0.577(2) 0.915(2) 0.2067(11) 0.041 Uiso 1 1 d
O6B O 0.66045(13) 1.01114(12) 0.23640(6) 0.0313(4) Uani 1 1 d
O3A O 0.20738(13) 1.14936(12) 0.04443(6) 0.0309(3) Uani 1 1 d
O4A O 0.38418(13) 0.44032(13) 0.06432(6) 0.0330(4) Uani 1 1 d
O5A O 0.49777(13) 0.49295(13) 0.15410(7) 0.0360(4) Uani 1 1 d
N3B N 0.69063(16) 1.19125(15) 0.23078(7) 0.0296(4) Uani 1 1 d
C6A C 0.40090(19) 0.70028(18) 0.13829(9) 0.0273(5) Uani 1 1 d
H6A H 0.470(2) 0.686(2) 0.1588(10) 0.033 Uiso 1 1 d
N1A N 0.23123(16) 0.93801(15) 0.09194(8) 0.0292(4) Uani 1 1 d
H2A H 0.274(2) 0.985(2) 0.1061(10) 0.035 Uiso 1 1 d
C2A C 0.26460(18) 0.83488(17) 0.09973(8) 0.0261(4) Uani 1 1 d
C4A C 0.23166(18) 0.64442(18) 0.08123(9) 0.0276(5) Uani 1 1 d
C5A C 0.33604(18) 0.61662(18) 0.11285(8) 0.0266(5) Uani 1 1 d
C12A C 0.11832(18) 1.09152(18) 0.05692(9) 0.0283(5) Uani 1 1 d
C3A C 0.19619(19) 0.74920(18) 0.07463(9) 0.0279(5) Uani 1 1 d
H5A H 0.124(2) 0.764(2) 0.0527(9) 0.034 Uiso 1 1 d
N2A N 0.31518(18) 0.40996(17) 0.15161(9) 0.0331(4) Uani 1 1 d
H3A H 0.313(2) 0.430(2) 0.1855(12) 0.040 Uiso 1 1 d
H4A H 0.258(2) 0.390(2) 0.1341(11) 0.040 Uiso 1 1 d
C8A C 0.13012(19) 0.97189(19) 0.05557(10) 0.0284(5) Uani 1 1 d
H8A H 0.064(2) 0.941(2) 0.0661(10) 0.034 Uiso 1 1 d
H7A H 0.133(2) 0.948(2) 0.0176(11) 0.034 Uiso 1 1 d
C13B C 0.62932(19) 1.10448(19) 0.22129(9) 0.0295(5) Uani 1 1 d
H13B H 0.555(2) 1.117(2) 0.2015(10) 0.035 Uiso 1 1 d
C10A C 0.0717(2) 1.2647(2) 0.05492(9) 0.0357(5) Uani 1 1 d
H10A H 0.031(2) 1.331(2) 0.0574(10) 0.043 Uiso 1 1 d
C1A C 0.36838(18) 0.80719(18) 0.13319(8) 0.0258(4) Uani 1 1 d
C11A C 0.0348(2) 1.1582(2) 0.06419(9) 0.0325(5) Uani 1 1 d
H11A H -0.035(2) 1.136(2) 0.0731(10) 0.039 Uiso 1 1 d
C7A C 0.44129(18) 0.89164(18) 0.16245(8) 0.0272(5) Uani 1 1 d
C14B C 0.8052(2) 1.1875(3) 0.26058(13) 0.0433(6) Uani 1 1 d
H14D H 0.853(3) 1.224(3) 0.2402(13) 0.065 Uiso 1 1 d
H14E H 0.811(3) 1.228(3) 0.2979(13) 0.065 Uiso 1 1 d
H14F H 0.827(3) 1.115(3) 0.2684(13) 0.065 Uiso 1 1 d
C9A C 0.1759(2) 1.25556(19) 0.04341(9) 0.0346(5) Uani 1 1 d
H9A H 0.229(2) 1.307(2) 0.0353(10) 0.042 Uiso 1 1 d
C15B C 0.6473(2) 1.2968(2) 0.21162(11) 0.0378(6) Uani 1 1 d
H15D H 0.649(3) 1.349(2) 0.2423(12) 0.057 Uiso 1 1 d
H15E H 0.574(3) 1.286(3) 0.1945(12) 0.057 Uiso 1 1 d
H15F H 0.689(3) 1.326(2) 0.1843(12) 0.057 Uiso 1 1 d
O6A O 0.17143(13) 0.30114(12) 0.22652(6) 0.0321(4) Uani 1 1 d
N3A N 0.18861(16) 0.11887(15) 0.23197(7) 0.0296(4) Uani 1 1 d
C15A C 0.1382(2) 0.0136(2) 0.21729(11) 0.0370(5) Uani 1 1 d
H15A H 0.131(2) -0.032(2) 0.2499(12) 0.055 Uiso 1 1 d
H15B H 0.183(2) -0.026(2) 0.1946(12) 0.055 Uiso 1 1 d
H15C H 0.061(3) 0.025(2) 0.2001(12) 0.055 Uiso 1 1 d
C13A C 0.1353(2) 0.20809(19) 0.21585(9) 0.0297(5) Uani 1 1 d
H13A H 0.064(2) 0.200(2) 0.1957(10) 0.035(7) Uiso 1 1 d
C14A C 0.3014(2) 0.1201(2) 0.26451(11) 0.0376(6) Uani 1 1 d
H14A H 0.327(2) 0.195(3) 0.2688(12) 0.056 Uiso 1 1 d
H14B H 0.300(2) 0.086(2) 0.3010(13) 0.056 Uiso 1 1 d
H14C H 0.352(3) 0.080(2) 0.2465(12) 0.056 Uiso 1 1 d

loop_
_atom_site_aniso_label
_atom_site_aniso_U_11
_atom_site_aniso_U_22
_atom_site_aniso_U_33
_atom_site_aniso_U_23
_atom_site_aniso_U_13
_atom_site_aniso_U_12
Cl1B 0.0263(3) 0.0299(3) 0.0406(3) 0.0051(2) -0.0027(2) 0.0031(2)
S1B 0.0243(3) 0.0254(3) 0.0337(3) 0.0003(2) 0.0010(2) -0.0005(2)
O2B 0.0297(9) 0.0279(9) 0.0450(9) 0.0015(7) -0.0018(7) 0.0018(7)
O5B 0.0339(9) 0.0326(9) 0.0365(8) 0.0043(7) 0.0072(7) -0.0047(7)
O1B 0.0275(9) 0.0281(9) 0.0451(9) 0.0036(7) -0.0078(7) 0.0029(7)
O3B 0.0327(9) 0.0281(9) 0.0494(10) 0.0018(7) 0.0125(7) 0.0005(7)
O4B 0.0275(8) 0.0306(9) 0.0506(10) -0.0027(7) -0.0084(7) -0.0001(7)
C3B 0.0235(11) 0.0307(12) 0.0265(10) 0.0012(8) 0.0007(8) 0.0001(9)
N1B 0.0236(9) 0.0271(10) 0.0361(10) 0.0012(8) -0.0013(8) 0.0007(8)
C5B 0.0246(11) 0.0277(12) 0.0300(10) 0.0002(8) 0.0040(9) -0.0012(9)
C4B 0.0246(11) 0.0278(11) 0.0276(10) 0.0043(9) 0.0020(8) 0.0021(9)
C6B 0.0216(11) 0.0301(12) 0.0291(10) 0.0009(9) 0.0031(9) 0.0000(9)
N2B 0.0345(11) 0.0347(12) 0.0325(10) -0.0002(8) 0.0026(9) 0.0069(9)
C2B 0.0240(10) 0.0277(11) 0.0253(10) 0.0014(8) 0.0050(8) -0.0010(9)
C12B 0.0242(11) 0.0329(12) 0.0273(10) -0.0009(9) -0.0002(9) 0.0016(10)
C1B 0.0229(11) 0.0284(12) 0.0279(10) -0.0004(9) 0.0029(8) 0.0016(9)
C8B 0.0266(11) 0.0312(12) 0.0320(12) 0.0015(9) -0.0003(9) 0.0001(10)
C11B 0.0272(12) 0.0354(13) 0.0379(12) -0.0009(10) 0.0048(9) -0.0020(10)
C10B 0.0369(14) 0.0346(14) 0.0383(12) 0.0017(10) 0.0035(10) -0.0060(11)
C7B 0.0228(11) 0.0308(12) 0.0287(10) -0.0004(9) 0.0046(8) 0.0018(10)
C9B 0.0425(15) 0.0267(13) 0.0470(14) 0.0016(10) 0.0089(11) 0.0009(11)
Cl1A 0.0300(3) 0.0270(3) 0.0434(3) -0.0030(2) -0.0058(2) -0.0038(2)
S1A 0.0252(3) 0.0247(3) 0.0318(3) -0.0003(2) 0.0015(2) 0.0003(2)
O2A 0.0292(8) 0.0266(9) 0.0415(9) -0.0017(7) -0.0022(7) -0.0018(7)
O1A 0.0266(8) 0.0295(9) 0.0418(9) -0.0029(7) -0.0073(7) -0.0013(7)
O6B 0.0294(8) 0.0265(8) 0.0352(8) 0.0011(6) -0.0026(7) -0.0014(7)
O3A 0.0298(8) 0.0267(8) 0.0362(8) -0.0008(6) 0.0052(6) -0.0023(7)
O4A 0.0356(9) 0.0318(9) 0.0324(8) -0.0040(6) 0.0083(7) 0.0015(7)
O5A 0.0277(8) 0.0289(9) 0.0477(9) 0.0016(7) -0.0041(7) 0.0017(7)
N3B 0.0285(10) 0.0279(10) 0.0307(9) 0.0026(8) -0.0005(8) -0.0027(8)
C6A 0.0228(11) 0.0309(12) 0.0274(10) -0.0007(9) 0.0025(9) -0.0009(10)
N1A 0.0264(10) 0.0243(10) 0.0344(10) -0.0031(8) -0.0024(8) -0.0019(8)
C2A 0.0271(11) 0.0257(11) 0.0258(10) -0.0006(8) 0.0055(8) -0.0010(9)
C4A 0.0250(11) 0.0304(12) 0.0268(10) -0.0024(9) 0.0024(8) -0.0020(10)
C5A 0.0238(11) 0.0262(11) 0.0291(10) 0.0009(8) 0.0019(8) 0.0000(9)
C12A 0.0243(11) 0.0287(12) 0.0305(11) 0.0012(9) 0.0004(8) -0.0057(9)
C3A 0.0233(11) 0.0293(12) 0.0303(11) -0.0009(9) 0.0019(9) -0.0010(9)
N2A 0.0355(11) 0.0322(11) 0.0305(10) 0.0013(8) 0.0023(8) -0.0060(9)
C8A 0.0220(11) 0.0269(12) 0.0348(12) 0.0016(9) 0.0000(9) -0.0011(10)
C13B 0.0255(11) 0.0302(12) 0.0313(11) -0.0024(9) -0.0002(9) -0.0017(10)
C10A 0.0410(14) 0.0298(13) 0.0345(12) -0.0041(10) 0.0011(10) 0.0055(11)
C1A 0.0226(10) 0.0274(11) 0.0268(10) 0.0001(8) 0.0027(8) -0.0040(9)
C11A 0.0268(11) 0.0343(13) 0.0355(12) -0.0033(10) 0.0023(9) 0.0005(10)
C7A 0.0247(11) 0.0299(12) 0.0272(10) -0.0013(9) 0.0046(8) -0.0010(9)
C14B 0.0292(13) 0.0426(16) 0.0540(16) 0.0015(13) -0.0051(12) -0.0098(12)
C9A 0.0429(15) 0.0250(12) 0.0354(12) -0.0023(9) 0.0049(10) -0.0035(11)
C15B 0.0448(15) 0.0295(13) 0.0380(13) 0.0014(10) 0.0036(11) 0.0010(12)
O6A 0.0312(9) 0.0269(8) 0.0363(8) -0.0018(6) -0.0002(7) 0.0021(7)
N3A 0.0294(10) 0.0265(10) 0.0308(9) -0.0017(8) -0.0008(8) 0.0003(8)
C15A 0.0433(15) 0.0261(13) 0.0411(13) -0.0015(10) 0.0059(11) -0.0029(12)
C13A 0.0272(12) 0.0316(13) 0.0285(11) -0.0004(9) -0.0001(9) 0.0013(10)
C14A 0.0311(13) 0.0358(14) 0.0429(14) -0.0019(11) -0.0029(11) 0.0084(12)

loop_
_atom_type_symbol
_atom_type_description
_atom_type_scat_dispersion_real
_atom_type_scat_dispersion_imag
_atom_type_scat_source
C C 0.0033 0.0016 'International Tables Vol C Tables 4.2.6.8 and 6.1.1.4'
H H 0.0000 0.0000 'International Tables Vol C Tables 4.2.6.8 and 6.1.1.4'
O O 0.0106 0.0060 'International Tables Vol C Tables 4.2.6.8 and 6.1.1.4'
S S 0.1246 0.1234 'International Tables Vol C Tables 4.2.6.8 and 6.1.1.4'
Cl Cl 0.1484 0.1585 'International Tables Vol C Tables 4.2.6.8 and 6.1.1.4'
N N 0.0061 0.0033 'International Tables Vol C Tables 4.2.6.8 and 6.1.1.4'

loop_
_geom_angle_atom_site_label_1
_geom_angle_atom_site_label_2
_geom_angle_atom_site_label_3
_geom_angle
O5B S1B O4B 119.38(10)
O5B S1B N2B 106.46(11)
O4B S1B N2B 106.75(11)
O5B S1B C5B 108.34(10)
O4B S1B C5B 105.66(10)
N2B S1B C5B 110.10(11)
C7B O1B H1B 108.3(18)
C12B O3B C9B 105.93(19)
C4B C3B C2B 121.2(2)
C4B C3B H5B 120.0(16)
C2B C3B H5B 118.8(16)
C2B N1B C8B 124.97(19)
C2B N1B H2B 115.4(17)
C8B N1B H2B 119.7(17)
C6B C5B C4B 117.5(2)
C6B C5B S1B 118.14(17)
C4B C5B S1B 124.30(17)
C3B C4B C5B 121.6(2)
C3B C4B Cl1B 117.45(16)
C5B C4B Cl1B 120.99(17)
C5B C6B C1B 122.7(2)
C5B C6B H6B 118.8(15)
C1B C6B H6B 118.5(14)
S1B N2B H3B 117.4(18)
S1B N2B H4B 117.1(19)
H3B N2B H4B 114(3)
N1B C2B C3B 120.90(19)
N1B C2B C1B 121.4(2)
C3B C2B C1B 117.7(2)
C11B C12B O3B 109.9(2)
C11B C12B C8B 133.7(2)
O3B C12B C8B 116.3(2)
C6B C1B C2B 119.3(2)
C6B C1B C7B 119.77(19)
C2B C1B C7B 120.9(2)
N1B C8B C12B 110.11(18)
N1B C8B H7B 108.3(14)
C12B C8B H7B 109.2(15)
N1B C8B H8B 111.2(14)
C12B C8B H8B 111.9(14)
H7B C8B H8B 106(2)
C12B C11B C10B 106.8(2)
C12B C11B H11B 126.1(17)
C10B C11B H11B 127.0(17)
C9B C10B C11B 106.9(2)
C9B C10B H10B 125.6(16)
C11B C10B H10B 127.5(16)
O2B C7B O1B 122.3(2)
O2B C7B C1B 123.58(19)
O1B C7B C1B 114.07(19)
C10B C9B O3B 110.5(2)
C10B C9B H9B 134.6(17)
O3B C9B H9B 114.9(17)
O5A S1A O4A 119.04(10)
O5A S1A N2A 106.68(11)
O4A S1A N2A 106.77(11)
O5A S1A C5A 106.09(10)
O4A S1A C5A 108.13(10)
N2A S1A C5A 109.97(11)
C7A O1A H1A 107.2(16)
C9A O3A C12A 106.16(18)
C13B N3B C15B 121.2(2)
C13B N3B C14B 122.0(2)
C15B N3B C14B 116.8(2)
C1A C6A C5A 123.0(2)
C1A C6A H6A 116.8(16)
C5A C6A H6A 120.1(15)
C2A N1A C8A 124.44(19)
C2A N1A H2A 117.6(19)
C8A N1A H2A 117.6(19)
N1A C2A C3A 120.57(19)
N1A C2A C1A 121.80(19)
C3A C2A C1A 117.6(2)
C3A C4A C5A 122.1(2)
C3A C4A Cl1A 117.19(16)
C5A C4A Cl1A 120.68(17)
C6A C5A C4A 117.0(2)
C6A C5A S1A 118.52(16)
C4A C5A S1A 124.46(17)
C11A C12A O3A 110.3(2)
C11A C12A C8A 133.8(2)
O3A C12A C8A 115.65(19)
C4A C3A C2A 120.5(2)
C4A C3A H5A 119.2(15)
C2A C3A H5A 120.2(15)
S1A N2A H3A 114.7(18)
S1A N2A H4A 116(2)
H3A N2A H4A 116(3)
N1A C8A C12A 110.43(18)
N1A C8A H8A 112.2(14)
C12A C8A H8A 108.0(15)
N1A C8A H7A 109.3(14)
C12A C8A H7A 110.2(14)
H8A C8A H7A 107(2)
O6B C13B N3B 125.0(2)
O6B C13B H13B 120.3(16)
N3B C13B H13B 114.8(15)
C9A C10A C11A 106.7(2)
C9A C10A H10A 126.5(16)
C11A C10A H10A 126.8(16)
C6A C1A C2A 119.7(2)
C6A C1A C7A 119.83(19)
C2A C1A C7A 120.5(2)
C12A C11A C10A 106.6(2)
C12A C11A H11A 125.2(16)
C10A C11A H11A 128.2(16)
O2A C7A O1A 121.8(2)
O2A C7A C1A 123.7(2)
O1A C7A C1A 114.45(19)
N3B C14B H14D 110.3(19)
N3B C14B H14E 110.2(18)
H14D C14B H14E 106(3)
N3B C14B H14F 110(2)
H14D C14B H14F 112(3)
H14E C14B H14F 108(3)
C10A C9A O3A 110.3(2)
C10A C9A H9A 132.7(16)
O3A C9A H9A 117.0(17)
N3B C15B H15D 112.5(17)
N3B C15B H15E 106(2)
H15D C15B H15E 110(3)
N3B C15B H15F 110.7(18)
H15D C15B H15F 109(2)
H15E C15B H15F 109(2)
C13A N3A C15A 121.0(2)
C13A N3A C14A 121.7(2)
C15A N3A C14A 117.2(2)
N3A C15A H15A 113.9(17)
N3A C15A H15B 109.8(18)
H15A C15A H15B 107(2)
N3A C15A H15C 108.0(18)
H15A C15A H15C 103(2)
H15B C15A H15C 115(2)
O6A C13A N3A 125.5(2)
O6A C13A H13A 118.2(16)
N3A C13A H13A 116.3(16)
N3A C14A H14A 108.4(18)
N3A C14A H14B 108.9(17)
H14A C14A H14B 112(2)
N3A C14A H14C 111.3(18)
H14A C14A H14C 109(3)
H14B C14A H14C 107(2)

loop_
_geom_bond_atom_site_label_1
_geom_bond_atom_site_label_2
_geom_bond_distance
Cl1B C4B 1.733(2)
S1B O5B 1.4336(16)
S1B O4B 1.4354(16)
S1B N2B 1.603(2)
S1B C5B 1.770(2)
O2B C7B 1.226(3)
O1B C7B 1.324(3)
O1B H1B 0.86(3)
O3B C12B 1.373(3)
O3B C9B 1.378(3)
C3B C4B 1.369(3)
C3B C2B 1.413(3)
C3B H5B 0.91(2)
N1B C2B 1.351(3)
N1B C8B 1.459(3)
N1B H2B 0.86(3)
C5B C6B 1.377(3)
C5B C4B 1.416(3)
C6B C1B 1.398(3)
C6B H6B 0.96(2)
N2B H3B 0.87(3)
N2B H4B 0.80(3)
C2B C1B 1.428(3)
C12B C11B 1.339(3)
C12B C8B 1.486(3)
C1B C7B 1.478(3)
C8B H7B 0.99(3)
C8B H8B 1.00(2)
C11B C10B 1.424(4)
C11B H11B 0.90(3)
C10B C9B 1.325(4)
C10B H10B 0.96(3)
C9B H9B 0.94(3)
Cl1A C4A 1.741(2)
S1A O5A 1.4329(16)
S1A O4A 1.4359(16)
S1A N2A 1.601(2)
S1A C5A 1.764(2)
O2A C7A 1.226(3)
O1A C7A 1.328(3)
O1A H1A 0.93(3)
O6B C13B 1.254(3)
O3A C9A 1.371(3)
O3A C12A 1.373(3)
N3B C13B 1.307(3)
N3B C15B 1.459(3)
N3B C14B 1.460(3)
C6A C1A 1.383(3)
C6A C5A 1.386(3)
C6A H6A 0.92(2)
N1A C2A 1.346(3)
N1A C8A 1.452(3)
N1A H2A 0.82(3)
C2A C3A 1.423(3)
C2A C1A 1.425(3)
C4A C3A 1.370(3)
C4A C5A 1.413(3)
C12A C11A 1.343(3)
C12A C8A 1.492(3)
C3A H5A 0.96(2)
N2A H3A 0.87(3)
N2A H4A 0.79(3)
C8A H8A 0.96(3)
C8A H7A 0.98(3)
C13B H13B 0.96(3)
C10A C9A 1.344(4)
C10A C11A 1.425(3)
C10A H10A 0.97(3)
C1A C7A 1.477(3)
C11A H11A 0.95(3)
C14B H14D 0.94(3)
C14B H14E 1.03(3)
C14B H14F 0.95(3)
C9A H9A 0.95(3)
C15B H15D 0.98(3)
C15B H15E 0.93(3)
C15B H15F 0.98(3)
O6A C13A 1.247(3)
N3A C13A 1.309(3)
N3A C15A 1.461(3)
N3A C14A 1.465(3)
C15A H15A 0.99(3)
C15A H15B 0.97(3)
C15A H15C 0.97(3)
C13A H13A 0.93(3)
C14A H14A 0.97(3)
C14A H14B 0.99(3)
C14A H14C 0.96(3)

loop_
_geom_hbond_atom_site_label_D
_geom_hbond_atom_site_label_H
_geom_hbond_atom_site_label_A
_geom_hbond_distance_DH
_geom_hbond_distance_HA
_geom_hbond_distance_DA
_geom_hbond_angle_DHA
_geom_hbond_site_symmetry_A
N2A H3A O6A 0.87(3) 2.66(3) 3.042(3) 108(2) .
N1A H2A O2A 0.82(3) 2.01(3) 2.656(2) 135(2) .
O1A H1A O6B 0.93(3) 1.65(3) 2.582(2) 173(3) .
N2B H3B O6B 0.87(3) 2.68(3) 3.057(3) 107(2) .
N1B H2B O2B 0.86(3) 1.97(3) 2.669(2) 138(2) .
N2A H4A Cl1A 0.79(3) 3.01(3) 3.430(2) 116(2) .
N2B H4B Cl1B 0.80(3) 2.96(3) 3.374(2) 115(2) .
N2A H3A O6B 0.87(3) 2.13(3) 2.973(3) 164(2) 2_645
N2B H3B O6A 0.87(3) 2.09(3) 2.934(3) 164(2) 2_655
O1B H1B O6A 0.86(3) 1.73(3) 2.586(2) 174(3) 1_655

loop_
_geom_torsion_atom_site_label_1
_geom_torsion_atom_site_label_2
_geom_torsion_atom_site_label_3
_geom_torsion_atom_site_label_4
_geom_torsion
O5B S1B C5B C6B 123.68(18)
O4B S1B C5B C6B -5.3(2)
N2B S1B C5B C6B -120.27(18)
O5B S1B C5B C4B -53.5(2)
O4B S1B C5B C4B 177.49(19)
N2B S1B C5B C4B 62.6(2)
C2B C3B C4B C5B 1.8(3)
C2B C3B C4B Cl1B -177.56(17)
C6B C5B C4B C3B -1.9(3)
S1B C5B C4B C3B 175.32(17)
C6B C5B C4B Cl1B 177.48(16)
S1B C5B C4B Cl1B -5.3(3)
C4B C5B C6B C1B 0.5(3)
S1B C5B C6B C1B -176.89(17)
C8B N1B C2B C3B 1.7(3)
C8B N1B C2B C1B -177.9(2)
C4B C3B C2B N1B -179.9(2)
C4B C3B C2B C1B -0.3(3)
C9B O3B C12B C11B 0.4(2)
C9B O3B C12B C8B -178.68(19)
C5B C6B C1B C2B 1.0(3)
C5B C6B C1B C7B -176.5(2)
N1B C2B C1B C6B 178.5(2)
C3B C2B C1B C6B -1.0(3)
N1B C2B C1B C7B -4.0(3)
C3B C2B C1B C7B 176.41(19)
C2B N1B C8B C12B -169.0(2)
C11B C12B C8B N1B 121.3(3)
O3B C12B C8B N1B -59.9(3)
O3B C12B C11B C10B -0.5(3)
C8B C12B C11B C10B 178.3(2)
C12B C11B C10B C9B 0.5(3)
C6B C1B C7B O2B 172.9(2)
C2B C1B C7B O2B -4.5(3)
C6B C1B C7B O1B -5.9(3)
C2B C1B C7B O1B 176.65(19)
C11B C10B C9B O3B -0.2(3)
C12B O3B C9B C10B -0.1(3)
C8A N1A C2A C3A -4.4(3)
C8A N1A C2A C1A 175.8(2)
C1A C6A C5A C4A -1.0(3)
C1A C6A C5A S1A 176.23(17)
C3A C4A C5A C6A 1.4(3)
Cl1A C4A C5A C6A -178.80(16)
C3A C4A C5A S1A -175.57(17)
Cl1A C4A C5A S1A 4.2(3)
O5A S1A C5A C6A 2.4(2)
O4A S1A C5A C6A -126.36(17)
N2A S1A C5A C6A 117.40(18)
O5A S1A C5A C4A 179.35(19)
O4A S1A C5A C4A 50.6(2)
N2A S1A C5A C4A -65.6(2)
C9A O3A C12A C11A -0.8(2)
C9A O3A C12A C8A 175.02(18)
C5A C4A C3A C2A 0.1(3)
Cl1A C4A C3A C2A -179.64(16)
N1A C2A C3A C4A 178.1(2)
C1A C2A C3A C4A -2.2(3)
C2A N1A C8A C12A 179.7(2)
C11A C12A C8A N1A -130.3(3)
O3A C12A C8A N1A 55.2(3)
C15B N3B C13B O6B -180.0(2)
C14B N3B C13B O6B 0.4(4)
C5A C6A C1A C2A -1.1(3)
C5A C6A C1A C7A 178.9(2)
N1A C2A C1A C6A -177.6(2)
C3A C2A C1A C6A 2.6(3)
N1A C2A C1A C7A 2.4(3)
C3A C2A C1A C7A -177.35(19)
O3A C12A C11A C10A 1.0(2)
C8A C12A C11A C10A -173.7(2)
C9A C10A C11A C12A -0.8(3)
C6A C1A C7A O2A -178.6(2)
C2A C1A C7A O2A 1.4(3)
C6A C1A C7A O1A 0.9(3)
C2A C1A C7A O1A -179.11(19)
C11A C10A C9A O3A 0.4(3)
C12A O3A C9A C10A 0.2(2)
C15A N3A C13A O6A 179.8(2)
C14A N3A C13A O6A -1.3(4)
